data_4108376
loop_
_publ_author_name
'Gaihong Zhang'
'Shaohua Huang'
'Zuo Xiao'
'Quan Chen'
'Liangbing Gan'
'Zheming Wang'

_publ_section_title
;
 Preparation of Azafullerene Derivatives from Fullerene-Mixed Peroxides
 and Single Crystal X-ray Structures of Azafulleroid and Azafullerene
;
_journal_name_full 'Journal of the American Chemical Society'
_journal_page_first 12614
_journal_page_last 12615
_journal_paper_doi 10.1021/ja805072h
_journal_volume 130
_journal_year 2008
_chemical_formula_sum 'C75 H36 Br N O8'
_chemical_formula_weight 1158.96
_chemical_name_systematic
; 
 ? 
;
_space_group_IT_number 62
_symmetry_cell_setting orthorhombic
_symmetry_space_group_name_Hall '-P 2ac 2n'
_symmetry_space_group_name_H-M 'P n m a'
_atom_sites_solution_hydrogens geom
_atom_sites_solution_primary heavy
_atom_sites_solution_secondary difmap
_audit_creation_method SHELXL-97
_cell_angle_alpha 90.00
_cell_angle_beta 90.00
_cell_angle_gamma 90.00
_cell_formula_units_Z 4
_cell_length_a 21.7515(3)
_cell_length_b 22.0969(5)
_cell_length_c 10.2170(2)
_cell_measurement_reflns_used 27358
_cell_measurement_temperature 293(2)
_cell_measurement_theta_max 27.485
_cell_measurement_theta_min 3.395
_cell_volume 4910.71(16)
_computing_cell_refinement 'HKL Scalepack (Otwinowski & Minor, 1997)'
_computing_data_collection 'KappaCCD (Nonius B. V., 1998)'
_computing_data_reduction 'HKL Denzo (Otwinowski & Minor, 1997) & maXus (Mackay et al., 1998)'
_computing_molecular_graphics 'Bruker SHELXTL V5.1 (Sheldrick, 1998)'
_computing_publication_material 'SHELXL-97 (Sheldrick, 1997)'
_computing_structure_refinement 'SHELXL-97 (Sheldrick, 1997)'
_computing_structure_solution 'SHELXS-97 (Sheldrick, 1997)'
_diffrn_ambient_temperature 293(2)
_diffrn_detector_area_resol_mean 9
_diffrn_measured_fraction_theta_full 0.997
_diffrn_measured_fraction_theta_max 0.997
_diffrn_measurement_device_type 'NONIUS KappaCCD Diffractometer'
_diffrn_measurement_method CCD
_diffrn_radiation_monochromator graphite
_diffrn_radiation_source 'fine-focus sealed tube'
_diffrn_radiation_type MoK\a
_diffrn_radiation_wavelength 0.71073
_diffrn_reflns_av_R_equivalents 0.1031
_diffrn_reflns_av_sigmaI/netI 0.0672
_diffrn_reflns_limit_h_max 25
_diffrn_reflns_limit_h_min -25
_diffrn_reflns_limit_k_max 26
_diffrn_reflns_limit_k_min -26
_diffrn_reflns_limit_l_max 12
_diffrn_reflns_limit_l_min -12
_diffrn_reflns_number 55166
_diffrn_reflns_theta_full 25.04
_diffrn_reflns_theta_max 25.04
_diffrn_reflns_theta_min 3.41
_exptl_absorpt_coefficient_mu 0.909
_exptl_absorpt_correction_T_max 0.853
_exptl_absorpt_correction_T_min 0.749
_exptl_absorpt_correction_type multi-scan
_exptl_absorpt_process_details
;
multi-scan from symmetry-related measurements 
 Sortav (Blessing 1995, 1997)
;
_exptl_crystal_colour orange
_exptl_crystal_density_diffrn 1.568
_exptl_crystal_description column
_exptl_crystal_F_000 2368
_exptl_crystal_size_max 0.48
_exptl_crystal_size_mid 0.20
_exptl_crystal_size_min 0.19
_refine_diff_density_max 0.374
_refine_diff_density_min -0.536
_refine_diff_density_rms 0.052
_refine_ls_extinction_method none
_refine_ls_goodness_of_fit_ref 0.989
_refine_ls_hydrogen_treatment constraint
_refine_ls_matrix_type full
_refine_ls_number_parameters 391
_refine_ls_number_reflns 4449
_refine_ls_number_restraints 0
_refine_ls_restrained_S_all 0.989
_refine_ls_R_factor_all 0.1147
_refine_ls_R_factor_gt 0.0503
_refine_ls_shift/su_max 0.001
_refine_ls_shift/su_mean 0.000
_refine_ls_structure_factor_coef Fsqd
_refine_ls_weighting_details 'calc w=1/[\s^2^(Fo^2^)+(0.0773P)^2^+0.0000P] where P=(Fo^2^+2Fc^2^)/3'
_refine_ls_weighting_scheme calc
_refine_ls_wR_factor_gt 0.1201
_refine_ls_wR_factor_ref 0.1408
_reflns_number_gt 2425
_reflns_number_total 4449
_reflns_threshold_expression >2sigma(I)
_cod_data_source_file ja805072h_si_003.cif
_cod_data_source_block 06dec29a
_cod_depositor_comments
;
The following automatic conversions were performed:

'_atom_sites_solution_primary' value 'heavy atom method' was changed
to 'heavy'.

Automatic conversion script
Id: cif_fix_values 6452 2018-10-05 10:23:21Z andrius 
;
_cod_database_code 4108376

loop_
_symmetry_equiv_pos_as_xyz
'x, y, z'
'-x+1/2, -y, z+1/2'
'-x, y+1/2, -z'
'x+1/2, -y+1/2, -z+1/2'
'-x, -y, -z'
'x-1/2, y, -z-1/2'
'x, -y-1/2, z'
'-x-1/2, y-1/2, z-1/2'

loop_
_atom_site_label
_atom_site_type_symbol
_atom_site_fract_x
_atom_site_fract_y
_atom_site_fract_z
_atom_site_U_iso_or_equiv
_atom_site_adp_type
_atom_site_occupancy
_atom_site_symmetry_multiplicity
_atom_site_calc_flag
_atom_site_refinement_flags
Br1 Br 0.53269(3) 0.2500 -0.07181(6) 0.0760(3) Uani 1 2 d S
N1 N 0.40945(18) 0.2500 0.0186(3) 0.0344(9) Uani 1 2 d S
C1 C 0.4714(2) 0.2500 0.0710(5) 0.0463(13) Uani 1 2 d S
C2 C 0.37215(15) 0.19943(13) 0.0134(3) 0.0324(8) Uani 1 1 d .
C3 C 0.31256(15) 0.21778(13) 0.0022(3) 0.0334(8) Uani 1 1 d .
C4 C 0.25895(16) 0.18030(15) 0.0414(3) 0.0431(9) Uani 1 1 d .
C5 C 0.21697(15) 0.21921(14) 0.1296(3) 0.0438(9) Uani 1 1 d .
C6 C 0.20539(16) 0.18694(17) 0.2488(3) 0.0489(10) Uani 1 1 d .
C7 C 0.19064(16) 0.21739(16) 0.3637(3) 0.0537(10) Uani 1 1 d .
C8 C 0.21531(18) 0.19694(18) 0.4870(3) 0.0546(10) Uani 1 1 d .
C9 C 0.2306(3) 0.2500 0.5628(5) 0.0558(15) Uani 1 2 d S
C10 C 0.2824(3) 0.2500 0.6436(4) 0.0583(16) Uani 1 2 d S
C11 C 0.3215(2) 0.19715(18) 0.6479(3) 0.0578(11) Uani 1 1 d .
C12 C 0.3846(2) 0.21700(18) 0.6560(3) 0.0645(12) Uani 1 1 d .
C13 C 0.4303(2) 0.1857(2) 0.5892(4) 0.0671(12) Uani 1 1 d .
C14 C 0.47775(19) 0.21860(19) 0.5204(4) 0.0677(13) Uani 1 1 d .
C15 C 0.4919(2) 0.1860(2) 0.3997(4) 0.0652(12) Uani 1 1 d .
C16 C 0.50404(17) 0.21761(17) 0.2851(4) 0.0592(11) Uani 1 1 d .
C17 C 0.48009(16) 0.19639(18) 0.1632(3) 0.0492(10) Uani 1 1 d .
C18 C 0.44416(18) 0.14602(17) 0.1579(3) 0.0468(9) Uani 1 1 d .
C19 C 0.39245(16) 0.13819(14) 0.0583(3) 0.0435(9) Uani 1 1 d .
C20 C 0.34044(19) 0.11244(14) 0.1445(3) 0.0448(10) Uani 1 1 d .
C21 C 0.28143(19) 0.13114(14) 0.1378(3) 0.0443(9) Uani 1 1 d .
C22 C 0.24426(17) 0.13396(16) 0.2545(3) 0.0486(9) Uani 1 1 d .
C23 C 0.2671(2) 0.11421(15) 0.3734(3) 0.0545(11) Uani 1 1 d .
C24 C 0.2527(2) 0.14645(17) 0.4930(3) 0.0555(11) Uani 1 1 d .
C25 C 0.3073(2) 0.14640(17) 0.5737(3) 0.0569(11) Uani 1 1 d .
C26 C 0.3541(2) 0.11406(17) 0.5048(4) 0.0595(12) Uani 1 1 d .
C27 C 0.4140(2) 0.13286(19) 0.5126(3) 0.0643(12) Uani 1 1 d .
C28 C 0.4529(2) 0.1334(2) 0.3954(4) 0.0634(12) Uani 1 1 d .
C29 C 0.42845(19) 0.11469(16) 0.2766(4) 0.0533(10) Uani 1 1 d .
C30 C 0.3659(2) 0.09481(15) 0.2682(3) 0.0501(10) Uani 1 1 d .
C31 C 0.3295(2) 0.09405(15) 0.3808(3) 0.0549(11) Uani 1 1 d .
C32 C 0.14286(16) 0.10103(16) -0.1296(3) 0.0479(9) Uani 1 1 d .
C33 C 0.1817(2) 0.0641(2) -0.2231(4) 0.0830(14) Uani 1 1 d .
H31 H 0.1997 0.0306 -0.1770 0.124 Uiso 1 1 calc R
H32 H 0.2138 0.0891 -0.2585 0.124 Uiso 1 1 calc R
H33 H 0.1564 0.0492 -0.2930 0.124 Uiso 1 1 calc R
C34 C 0.09537(17) 0.06271(18) -0.0598(3) 0.0612(11) Uani 1 1 d .
H41 H 0.1154 0.0293 -0.0176 0.092 Uiso 1 1 calc R
H42 H 0.0661 0.0477 -0.1222 0.092 Uiso 1 1 calc R
H43 H 0.0746 0.0869 0.0045 0.092 Uiso 1 1 calc R
C35 C 0.1145(2) 0.1539(2) -0.1996(5) 0.1117(19) Uani 1 1 d .
H51 H 0.1462 0.1769 -0.2423 0.168 Uiso 1 1 calc R
H52 H 0.0936 0.1792 -0.1375 0.168 Uiso 1 1 calc R
H53 H 0.0858 0.1395 -0.2636 0.168 Uiso 1 1 calc R
C36 C 0.40802(17) 0.00373(15) -0.1261(3) 0.0459(9) Uani 1 1 d .
C37 C 0.34399(18) 0.0127(2) -0.1826(4) 0.0809(14) Uani 1 1 d .
H71 H 0.3138 0.0036 -0.1170 0.121 Uiso 1 1 calc R
H72 H 0.3384 -0.0137 -0.2563 0.121 Uiso 1 1 calc R
H73 H 0.3393 0.0540 -0.2103 0.121 Uiso 1 1 calc R
C38 C 0.4155(2) -0.05980(15) -0.0698(4) 0.0628(11) Uani 1 1 d .
H81 H 0.3831 -0.0675 -0.0081 0.094 Uiso 1 1 calc R
H82 H 0.4545 -0.0629 -0.0265 0.094 Uiso 1 1 calc R
H83 H 0.4134 -0.0889 -0.1393 0.094 Uiso 1 1 calc R
C39 C 0.45782(18) 0.01761(17) -0.2247(3) 0.0592(11) Uani 1 1 d .
H91 H 0.4974 0.0115 -0.1852 0.089 Uiso 1 1 calc R
H92 H 0.4542 0.0589 -0.2529 0.089 Uiso 1 1 calc R
H93 H 0.4536 -0.0088 -0.2988 0.089 Uiso 1 1 calc R
O1 O 0.23091(11) 0.15715(11) -0.0749(2) 0.0585(7) Uani 1 1 d .
O2 O 0.18042(13) 0.11896(13) -0.0230(2) 0.0756(9) Uani 1 1 d .
O3 O 0.40739(12) 0.10445(9) -0.05755(19) 0.0548(7) Uani 1 1 d .
O4 O 0.41674(12) 0.04160(10) -0.0117(2) 0.0543(7) Uani 1 1 d .

loop_
_atom_site_aniso_label
_atom_site_aniso_U_11
_atom_site_aniso_U_22
_atom_site_aniso_U_33
_atom_site_aniso_U_23
_atom_site_aniso_U_13
_atom_site_aniso_U_12
Br1 0.0537(4) 0.1008(6) 0.0734(4) 0.000 0.0249(3) 0.000
N1 0.040(3) 0.029(2) 0.035(2) 0.000 0.0039(19) 0.000
C1 0.039(3) 0.052(3) 0.048(3) 0.000 0.006(3) 0.000
C2 0.044(2) 0.0266(19) 0.0266(17) -0.0035(14) 0.0043(15) 0.0034(17)
C3 0.044(2) 0.0345(18) 0.0219(17) -0.0037(13) 0.0008(15) -0.0061(16)
C4 0.046(2) 0.052(2) 0.0316(18) -0.0093(17) -0.0021(16) -0.0147(18)
C5 0.034(2) 0.063(2) 0.0352(18) -0.0009(16) -0.0007(16) -0.0116(16)
C6 0.040(2) 0.064(3) 0.043(2) 0.000(2) 0.0055(17) -0.021(2)
C7 0.047(3) 0.072(3) 0.042(2) 0.0021(18) 0.0148(18) -0.0114(19)
C8 0.064(3) 0.060(3) 0.040(2) 0.003(2) 0.0233(19) -0.014(2)
C9 0.071(4) 0.067(4) 0.030(3) 0.000 0.024(3) 0.000
C10 0.098(5) 0.056(4) 0.021(3) 0.000 0.016(3) 0.000
C11 0.093(4) 0.058(3) 0.0225(19) 0.0117(19) 0.001(2) -0.004(3)
C12 0.100(4) 0.070(3) 0.0236(19) 0.0090(18) -0.012(2) 0.005(3)
C13 0.087(4) 0.076(3) 0.039(2) 0.016(2) -0.019(2) 0.017(3)
C14 0.067(3) 0.088(3) 0.048(2) 0.001(2) -0.030(2) 0.011(2)
C15 0.058(3) 0.077(3) 0.060(3) 0.005(2) -0.019(2) 0.022(3)
C16 0.043(2) 0.077(3) 0.058(2) 0.003(2) -0.015(2) 0.010(2)
C17 0.042(2) 0.054(3) 0.051(2) -0.001(2) 0.0071(18) 0.017(2)
C18 0.055(3) 0.041(2) 0.044(2) 0.0016(18) 0.0066(19) 0.025(2)
C19 0.062(3) 0.031(2) 0.038(2) -0.0032(16) 0.0108(18) 0.0085(17)
C20 0.075(3) 0.0201(19) 0.040(2) -0.0054(15) 0.009(2) -0.0038(19)
C21 0.069(3) 0.028(2) 0.0365(19) -0.0063(16) 0.0060(19) -0.0196(19)
C22 0.060(3) 0.042(2) 0.044(2) -0.0011(18) 0.0092(19) -0.027(2)
C23 0.087(3) 0.033(2) 0.043(2) 0.0073(18) 0.011(2) -0.022(2)
C24 0.086(3) 0.048(3) 0.033(2) 0.0079(18) 0.017(2) -0.019(2)
C25 0.096(4) 0.043(2) 0.031(2) 0.0138(19) 0.011(2) -0.001(2)
C26 0.097(4) 0.040(2) 0.042(2) 0.0210(18) 0.000(3) 0.003(2)
C27 0.099(4) 0.055(3) 0.038(2) 0.016(2) -0.013(3) 0.026(3)
C28 0.080(3) 0.059(3) 0.051(3) 0.014(2) -0.010(2) 0.033(3)
C29 0.071(3) 0.038(2) 0.050(2) 0.0081(19) 0.006(2) 0.026(2)
C30 0.089(3) 0.0200(19) 0.041(2) 0.0036(16) 0.006(2) 0.007(2)
C31 0.095(3) 0.026(2) 0.044(2) 0.0125(17) 0.008(2) -0.002(2)
C32 0.043(2) 0.053(2) 0.048(2) 0.0028(19) -0.0101(19) -0.0095(19)
C33 0.096(4) 0.077(3) 0.076(3) -0.017(3) 0.022(3) -0.030(3)
C34 0.050(3) 0.069(3) 0.065(2) 0.003(2) -0.003(2) -0.018(2)
C35 0.074(4) 0.110(4) 0.151(5) 0.062(4) -0.006(3) 0.016(3)
C36 0.057(3) 0.036(2) 0.044(2) -0.0115(17) -0.0006(19) 0.0016(18)
C37 0.063(3) 0.067(3) 0.112(4) 0.013(3) -0.016(3) -0.006(2)
C38 0.083(3) 0.037(2) 0.069(3) 0.0021(19) 0.008(2) 0.008(2)
C39 0.067(3) 0.059(3) 0.052(2) -0.008(2) 0.011(2) 0.003(2)
O1 0.0638(18) 0.0764(18) 0.0352(13) -0.0038(12) 0.0019(12) -0.0390(15)
O2 0.084(2) 0.102(2) 0.0403(14) -0.0025(14) -0.0026(14) -0.0590(18)
O3 0.096(2) 0.0250(13) 0.0430(13) 0.0022(11) 0.0207(13) 0.0155(13)
O4 0.085(2) 0.0326(14) 0.0452(14) -0.0037(11) 0.0028(13) 0.0151(13)

loop_
_atom_type_symbol
_atom_type_description
_atom_type_scat_dispersion_real
_atom_type_scat_dispersion_imag
_atom_type_scat_source
C C 0.0033 0.0016 'International Tables Vol C Tables 4.2.6.8 and 6.1.1.4'
H H 0.0000 0.0000 'International Tables Vol C Tables 4.2.6.8 and 6.1.1.4'
N N 0.0061 0.0033 'International Tables Vol C Tables 4.2.6.8 and 6.1.1.4'
O O 0.0106 0.0060 'International Tables Vol C Tables 4.2.6.8 and 6.1.1.4'
Br Br -0.2901 2.4595 'International Tables Vol C Tables 4.2.6.8 and 6.1.1.4'

loop_
_geom_angle_atom_site_label_1
_geom_angle_atom_site_label_2
_geom_angle_atom_site_label_3
_geom_angle
_geom_angle_site_symmetry_1
_geom_angle_site_symmetry_3
C2 N1 C2 107.9(4) 7_565 .
C2 N1 C1 124.0(2) 7_565 .
C2 N1 C1 124.0(2) . .
N1 C1 C17 110.1(3) . 7_565
N1 C1 C17 110.1(3) . .
C17 C1 C17 101.9(4) 7_565 .
N1 C1 Br1 110.8(3) . .
C17 C1 Br1 111.8(2) 7_565 .
C17 C1 Br1 111.8(2) . .
C3 C2 N1 108.7(3) . .
C3 C2 C19 125.1(3) . .
N1 C2 C19 123.1(3) . .
C2 C3 C3 107.31(18) . 7_565
C2 C3 C4 123.9(3) . .
C3 C3 C4 123.89(18) 7_565 .
O1 C4 C3 108.1(2) . .
O1 C4 C5 115.6(3) . .
C3 C4 C5 108.1(3) . .
O1 C4 C21 114.4(3) . .
C3 C4 C21 108.4(3) . .
C5 C4 C21 101.9(3) . .
C5 C5 C6 119.8(2) 7_565 .
C5 C5 C4 123.83(17) 7_565 .
C6 C5 C4 108.8(3) . .
C7 C6 C5 121.1(3) . .
C7 C6 C22 119.5(3) . .
C5 C6 C22 109.6(3) . .
C6 C7 C7 118.9(2) . 7_565
C6 C7 C8 120.0(3) . .
C7 C7 C8 108.3(2) 7_565 .
C24 C8 C7 120.7(3) . .
C24 C8 C9 119.7(4) . .
C7 C8 C9 107.4(4) . .
C10 C9 C8 120.2(3) . .
C10 C9 C8 120.2(3) . 7_565
C8 C9 C8 108.6(5) . 7_565
C9 C10 C11 119.6(3) . 7_565
C9 C10 C11 119.6(3) . .
C11 C10 C11 107.7(6) 7_565 .
C25 C11 C12 119.3(4) . .
C25 C11 C10 120.2(4) . .
C12 C11 C10 108.4(4) . .
C13 C12 C11 120.0(4) . .
C13 C12 C12 119.9(3) . 7_565
C11 C12 C12 107.7(2) . 7_565
C12 C13 C14 119.9(4) . .
C12 C13 C27 119.4(4) . .
C14 C13 C27 108.5(4) . .
C14 C14 C13 120.2(3) 7_565 .
C14 C14 C15 119.5(3) 7_565 .
C13 C14 C15 108.3(4) . .
C16 C15 C28 119.5(4) . .
C16 C15 C14 120.2(4) . .
C28 C15 C14 107.4(4) . .
C15 C16 C17 120.0(4) . .
C15 C16 C16 120.2(3) . 7_565
C17 C16 C16 109.1(2) . 7_565
C18 C17 C16 120.8(3) . .
C18 C17 C1 122.6(3) . .
C16 C17 C1 109.2(3) . .
C17 C18 C29 119.8(3) . .
C17 C18 C19 122.8(3) . .
C29 C18 C19 109.4(3) . .
O3 C19 C2 106.5(2) . .
O3 C19 C18 116.2(3) . .
C2 C19 C18 108.6(3) . .
O3 C19 C20 116.4(3) . .
C2 C19 C20 107.0(3) . .
C18 C19 C20 101.7(3) . .
C21 C20 C30 119.6(3) . .
C21 C20 C19 123.8(3) . .
C30 C20 C19 108.7(3) . .
C20 C21 C22 120.3(3) . .
C20 C21 C4 123.2(3) . .
C22 C21 C4 108.6(3) . .
C23 C22 C21 120.7(4) . .
C23 C22 C6 120.1(3) . .
C21 C22 C6 109.2(3) . .
C22 C23 C31 119.1(3) . .
C22 C23 C24 120.5(4) . .
C31 C23 C24 108.3(4) . .
C8 C24 C25 120.6(4) . .
C8 C24 C23 119.2(4) . .
C25 C24 C23 107.6(4) . .
C11 C25 C26 120.8(4) . .
C11 C25 C24 119.6(4) . .
C26 C25 C24 107.8(3) . .
C27 C26 C25 119.9(4) . .
C27 C26 C31 119.7(4) . .
C25 C26 C31 108.7(4) . .
C26 C27 C13 120.6(4) . .
C26 C27 C28 120.3(4) . .
C13 C27 C28 107.1(4) . .
C29 C28 C15 119.5(4) . .
C29 C28 C27 119.4(4) . .
C15 C28 C27 108.8(4) . .
C28 C29 C30 120.4(4) . .
C28 C29 C18 120.3(4) . .
C30 C29 C18 108.9(3) . .
C31 C30 C29 119.5(3) . .
C31 C30 C20 120.7(4) . .
C29 C30 C20 109.6(3) . .
C30 C31 C23 119.3(3) . .
C30 C31 C26 120.6(4) . .
C23 C31 C26 107.6(4) . .
O2 C32 C35 112.6(4) . .
O2 C32 C34 100.8(3) . .
C35 C32 C34 112.3(3) . .
O2 C32 C33 108.3(3) . .
C35 C32 C33 110.4(4) . .
C34 C32 C33 112.1(3) . .
C32 C33 H31 109.5 . .
C32 C33 H32 109.5 . .
H31 C33 H32 109.5 . .
C32 C33 H33 109.5 . .
H31 C33 H33 109.5 . .
H32 C33 H33 109.5 . .
C32 C34 H41 109.5 . .
C32 C34 H42 109.5 . .
H41 C34 H42 109.5 . .
C32 C34 H43 109.5 . .
H41 C34 H43 109.5 . .
H42 C34 H43 109.5 . .
C32 C35 H51 109.5 . .
C32 C35 H52 109.5 . .
H51 C35 H52 109.5 . .
C32 C35 H53 109.5 . .
H51 C35 H53 109.5 . .
H52 C35 H53 109.5 . .
O4 C36 C39 109.1(3) . .
O4 C36 C37 110.5(3) . .
C39 C36 C37 112.2(3) . .
O4 C36 C38 102.3(3) . .
C39 C36 C38 111.2(3) . .
C37 C36 C38 111.1(3) . .
C36 C37 H71 109.5 . .
C36 C37 H72 109.5 . .
H71 C37 H72 109.5 . .
C36 C37 H73 109.5 . .
H71 C37 H73 109.5 . .
H72 C37 H73 109.5 . .
C36 C38 H81 109.5 . .
C36 C38 H82 109.5 . .
H81 C38 H82 109.5 . .
C36 C38 H83 109.5 . .
H81 C38 H83 109.5 . .
H82 C38 H83 109.5 . .
C36 C39 H91 109.5 . .
C36 C39 H92 109.5 . .
H91 C39 H92 109.5 . .
C36 C39 H93 109.5 . .
H91 C39 H93 109.5 . .
H92 C39 H93 109.5 . .
C4 O1 O2 102.8(2) . .
C32 O2 O1 108.1(2) . .
C19 O3 O4 104.93(19) . .
C36 O4 O3 105.6(2) . .

loop_
_geom_bond_atom_site_label_1
_geom_bond_atom_site_label_2
_geom_bond_distance
_geom_bond_site_symmetry_2
Br1 C1 1.977(5) .
N1 C2 1.382(4) 7_565
N1 C2 1.382(4) .
N1 C1 1.449(6) .
C1 C17 1.525(5) 7_565
C1 C17 1.525(5) .
C2 C3 1.363(4) .
C2 C19 1.495(4) .
C3 C3 1.424(6) 7_565
C3 C4 1.485(4) .
C4 O1 1.431(4) .
C4 C5 1.544(5) .
C4 C21 1.545(5) .
C5 C5 1.361(6) 7_565
C5 C6 1.433(4) .
C6 C7 1.391(4) .
C6 C22 1.445(5) .
C7 C7 1.441(7) 7_565
C7 C8 1.442(5) .
C8 C24 1.382(5) .
C8 C9 1.444(5) .
C9 C10 1.395(8) .
C9 C8 1.444(5) 7_565
C10 C11 1.446(5) 7_565
C10 C11 1.446(5) .
C11 C25 1.389(5) .
C11 C12 1.442(6) .
C12 C13 1.390(6) .
C12 C12 1.458(8) 7_565
C13 C14 1.446(6) .
C13 C27 1.450(6) .
C14 C14 1.388(9) 7_565
C14 C15 1.461(5) .
C15 C16 1.388(5) .
C15 C28 1.441(6) .
C16 C17 1.429(5) .
C16 C16 1.431(8) 7_565
C17 C18 1.361(5) .
C18 C29 1.438(5) .
C18 C19 1.526(5) .
C19 O3 1.436(3) .
C19 C20 1.542(5) .
C20 C21 1.350(5) .
C20 C30 1.435(5) .
C21 C22 1.442(5) .
C22 C23 1.383(5) .
C23 C31 1.430(5) .
C23 C24 1.449(5) .
C24 C25 1.445(5) .
C25 C26 1.430(6) .
C26 C27 1.368(6) .
C26 C31 1.444(5) .
C27 C28 1.466(5) .
C28 C29 1.388(5) .
C29 C30 1.432(5) .
C30 C31 1.396(5) .
C32 O2 1.418(4) .
C32 C35 1.502(5) .
C32 C34 1.514(5) .
C32 C33 1.514(5) .
C33 H31 0.9600 .
C33 H32 0.9600 .
C33 H33 0.9600 .
C34 H41 0.9600 .
C34 H42 0.9600 .
C34 H43 0.9600 .
C35 H51 0.9600 .
C35 H52 0.9600 .
C35 H53 0.9600 .
C36 O4 1.450(4) .
C36 C39 1.511(5) .
C36 C37 1.521(5) .
C36 C38 1.526(5) .
C37 H71 0.9600 .
C37 H72 0.9600 .
C37 H73 0.9600 .
C38 H81 0.9600 .
C38 H82 0.9600 .
C38 H83 0.9600 .
C39 H91 0.9600 .
C39 H92 0.9600 .
C39 H93 0.9600 .
O1 O2 1.483(3) .
O3 O4 1.480(3) .
